data_7048458
loop_
_publ_author_name
'Song, Li-Cheng'
'Feng, Li'
'Guo, Yuan-Qiang'

_publ_section_title
;
 Hydrophilic quaternary ammonium-group-containing [FeFe]H<sub>2</sub>ase
 models prepared by quaternization of the pyridyl N atoms in
 pyridylazadiphosphine- and pyridylmethylazadiphosphine-bridged diiron
 complexes with various electrophiles.
;
_journal_issue 4
_journal_name_full 'Dalton transactions (Cambridge, England : 2003)'
_journal_page_first 1443
_journal_page_last 1453
_journal_paper_doi 10.1039/c8dt04211j
_journal_volume 48
_journal_year 2019
_chemical_formula_moiety 'C36 H30 Fe2 N2 O4 P2 S2'
_chemical_formula_sum 'C36 H30 Fe2 N2 O4 P2 S2'
_chemical_formula_weight 792.38
_space_group_crystal_system orthorhombic
_space_group_IT_number 56
_space_group_name_Hall '-P 2ab 2ac'
_space_group_name_H-M_alt 'P c c n'
_symmetry_space_group_name_Hall '-P 2ab 2ac'
_symmetry_space_group_name_H-M 'P c c n'
_atom_sites_solution_hydrogens geom
_audit_creation_date 2018-10-15
_audit_creation_method
;
Olex2 1.2
(compiled 2018.05.29 svn.r3508 for OlexSys, GUI svn.r5506)
;
_audit_update_record
;
2018-10-15 deposited with the CCDC.
2019-01-02 downloaded from the CCDC.
;
_cell_angle_alpha 90
_cell_angle_beta 90
_cell_angle_gamma 90
_cell_formula_units_Z 8
_cell_length_a 21.8891(19)
_cell_length_b 15.7838(13)
_cell_length_c 20.9545(18)
_cell_measurement_reflns_used 15283
_cell_measurement_temperature 113(2)
_cell_measurement_theta_max 27.5
_cell_measurement_theta_min 3.1
_cell_volume 7239.6(11)
_computing_cell_refinement 'CrystalClear-SM Expert 2.1 b42'
_computing_data_collection 'CrystalClear-SM Expert 2.1 b42 (Rigaku, 2015)'
_computing_data_reduction 'CrystalClear-SM Expert 2.1 b42'
_computing_molecular_graphics 'Olex2 (Dolomanov et al., 2009)'
_computing_publication_material 'Olex2 (Dolomanov et al., 2009)'
_computing_structure_refinement 'ShelXL (Sheldrick, 2015)'
_diffrn_ambient_temperature 113.15
_diffrn_measured_fraction_theta_full 0.996
_diffrn_measured_fraction_theta_max 0.995
_diffrn_measurement_device_type 'Rigaku XtaLAB P200'
_diffrn_radiation_type MoK\a
_diffrn_radiation_wavelength 0.71073
_diffrn_reflns_av_R_equivalents 0.0278
_diffrn_reflns_av_unetI/netI 0.0166
_diffrn_reflns_Laue_measured_fraction_full 0.996
_diffrn_reflns_Laue_measured_fraction_max 0.995
_diffrn_reflns_limit_h_max 25
_diffrn_reflns_limit_h_min -28
_diffrn_reflns_limit_k_max 18
_diffrn_reflns_limit_k_min -20
_diffrn_reflns_limit_l_max 26
_diffrn_reflns_limit_l_min -27
_diffrn_reflns_number 59641
_diffrn_reflns_point_group_measured_fraction_full 0.996
_diffrn_reflns_point_group_measured_fraction_max 0.995
_diffrn_reflns_theta_full 25.242
_diffrn_reflns_theta_max 27.526
_diffrn_reflns_theta_min 3.076
_exptl_absorpt_coefficient_mu 1.046
_exptl_crystal_colour colourless
_exptl_crystal_colour_primary colourless
_exptl_crystal_density_diffrn 1.454
_exptl_crystal_description block
_exptl_crystal_F_000 3248
_exptl_crystal_size_max 0.2
_exptl_crystal_size_mid 0.18
_exptl_crystal_size_min 0.12
_refine_diff_density_max 0.402
_refine_diff_density_min -0.253
_refine_diff_density_rms 0.055
_refine_ls_extinction_method none
_refine_ls_goodness_of_fit_ref 1.087
_refine_ls_hydrogen_treatment constr
_refine_ls_matrix_type full
_refine_ls_number_parameters 433
_refine_ls_number_reflns 8303
_refine_ls_number_restraints 0
_refine_ls_restrained_S_all 1.087
_refine_ls_R_factor_all 0.0344
_refine_ls_R_factor_gt 0.0274
_refine_ls_shift/su_max 0.001
_refine_ls_shift/su_mean 0.000
_refine_ls_structure_factor_coef Fsqd
_refine_ls_weighting_details 'w=1/[\s^2^(Fo^2^)+(0.0296P)^2^+4.7136P] where P=(Fo^2^+2Fc^2^)/3'
_refine_ls_weighting_scheme calc
_refine_ls_wR_factor_gt 0.0649
_refine_ls_wR_factor_ref 0.0678
_reflns_Friedel_coverage 0.000
_reflns_number_gt 7243
_reflns_number_total 8303
_reflns_threshold_expression 'I > 2\s(I)'
_cod_data_source_file c8dt04211j2.cif
_cod_data_source_block A
_cod_depositor_comments 'Adding full bibliography for 7048458--7048461.cif.'
_cod_database_code 7048458
_shelx_shelxl_version_number 2018/1
_shelx_space_group_comment
;
The symmetry employed for this shelxl refinement is uniquely defined
by the following loop, which should always be used as a source of
symmetry information in preference to the above space-group names.
They are only intended as comments.
;
_shelx_estimated_absorpt_t_max 0.885
_shelx_estimated_absorpt_t_min 0.818
_olex2_refinement_description
;
1. Fixed Uiso
 At 1.2 times of:
  All C(H) groups, All C(H,H) groups
2.a Secondary CH2 refined with riding coordinates:
 C5(H5A,H5B), C6(H6A,H6B), C7(H7A,H7B)
2.b Aromatic/amide H refined with riding coordinates:
 C9(H9), C10(H10), C11(H11), C12(H12), C13(H13), C15(H15), C16(H16), C17(H17),
 C18(H18), C19(H19), C21(H21), C22(H22), C23(H23), C24(H24), C26(H26), C27(H27),
  C28(H28), C29(H29), C30(H30), C32(H32), C33(H33), C34(H34), C35(H35), C36(H36)
;
_olex2_submission_special_instructions 'No special instructions were received'

loop_
_space_group_symop_operation_xyz
'x, y, z'
'-x+1/2, -y+1/2, z'
'-x, y+1/2, -z+1/2'
'x+1/2, -y, -z+1/2'
'-x, -y, -z'
'x-1/2, y-1/2, -z'
'x, -y-1/2, z-1/2'
'-x-1/2, y, z-1/2'

loop_
_atom_site_label
_atom_site_type_symbol
_atom_site_fract_x
_atom_site_fract_y
_atom_site_fract_z
_atom_site_U_iso_or_equiv
_atom_site_adp_type
_atom_site_occupancy
_atom_site_site_symmetry_order
_atom_site_calc_flag
_atom_site_refinement_flags_posn
Fe1 Fe 0.42145(2) 0.11864(2) 0.17498(2) 0.01510(6) Uani 1 1 d .
Fe2 Fe 0.41306(2) 0.10663(2) 0.29226(2) 0.01378(6) Uani 1 1 d .
S1 S 0.34432(2) 0.17558(2) 0.23141(2) 0.01572(8) Uani 1 1 d .
S2 S 0.48263(2) 0.18943(3) 0.24235(2) 0.01869(9) Uani 1 1 d .
P1 P 0.35735(2) 0.01636(3) 0.15244(2) 0.01424(8) Uani 1 1 d .
P2 P 0.34413(2) 0.00478(3) 0.29469(2) 0.01313(8) Uani 1 1 d .
O1 O 0.41473(7) 0.21856(11) 0.05784(7) 0.0438(4) Uani 1 1 d .
O2 O 0.52974(6) 0.01631(10) 0.14793(7) 0.0357(3) Uani 1 1 d .
O3 O 0.51075(6) -0.01401(9) 0.31673(9) 0.0396(4) Uani 1 1 d .
O4 O 0.40492(7) 0.17455(9) 0.42173(6) 0.0363(3) Uani 1 1 d .
N1 N 0.31949(6) -0.02398(8) 0.21887(6) 0.0142(3) Uani 1 1 d .
N2 N 0.19000(7) -0.17097(10) 0.18576(9) 0.0310(4) Uani 1 1 d .
C1 C 0.41766(8) 0.17864(12) 0.10360(9) 0.0247(4) Uani 1 1 d .
C2 C 0.48634(8) 0.05499(11) 0.15758(8) 0.0228(4) Uani 1 1 d .
C3 C 0.47224(8) 0.03321(11) 0.30681(9) 0.0231(4) Uani 1 1 d .
C4 C 0.40675(8) 0.14793(11) 0.37073(8) 0.0211(3) Uani 1 1 d .
C5 C 0.34900(8) 0.29081(11) 0.23807(9) 0.0234(4) Uani 1 1 d .
H5A H 0.349369 0.315082 0.194508 0.028 Uiso 1 1 calc R
H5B H 0.311578 0.311405 0.259594 0.028 Uiso 1 1 calc R
C6 C 0.40431(9) 0.32481(12) 0.27421(9) 0.0275(4) Uani 1 1 d .
H6A H 0.401035 0.387223 0.277412 0.033 Uiso 1 1 calc R
H6B H 0.404071 0.301539 0.318078 0.033 Uiso 1 1 calc R
C7 C 0.46403(9) 0.30239(11) 0.24254(9) 0.0258(4) Uani 1 1 d .
H7A H 0.497304 0.333297 0.264500 0.031 Uiso 1 1 calc R
H7B H 0.462816 0.322577 0.197829 0.031 Uiso 1 1 calc R
C8 C 0.29398(7) 0.03698(11) 0.09748(8) 0.0186(3) Uani 1 1 d .
C9 C 0.26941(8) 0.11823(11) 0.09200(8) 0.0228(4) Uani 1 1 d .
H9 H 0.287849 0.164241 0.113981 0.027 Uiso 1 1 calc R
C10 C 0.21799(9) 0.13199(13) 0.05446(9) 0.0299(4) Uani 1 1 d .
H10 H 0.201232 0.187319 0.051007 0.036 Uiso 1 1 calc R
C11 C 0.19118(9) 0.06512(14) 0.02208(9) 0.0321(4) Uani 1 1 d .
H11 H 0.155624 0.074514 -0.002930 0.038 Uiso 1 1 calc R
C12 C 0.21589(9) -0.01489(13) 0.02604(9) 0.0294(4) Uani 1 1 d .
H12 H 0.197659 -0.060404 0.003304 0.035 Uiso 1 1 calc R
C13 C 0.26735(8) -0.02926(12) 0.06314(8) 0.0232(4) Uani 1 1 d .
H13 H 0.284563 -0.084441 0.065190 0.028 Uiso 1 1 calc R
C14 C 0.39610(7) -0.07103(10) 0.11248(7) 0.0161(3) Uani 1 1 d .
C15 C 0.41969(8) -0.05299(11) 0.05173(8) 0.0218(3) Uani 1 1 d .
H15 H 0.408509 -0.001800 0.030932 0.026 Uiso 1 1 calc R
C16 C 0.45901(8) -0.10881(11) 0.02176(8) 0.0233(4) Uani 1 1 d .
H16 H 0.474956 -0.095619 -0.019213 0.028 Uiso 1 1 calc R
C17 C 0.47518(8) -0.18405(11) 0.05147(8) 0.0241(4) Uani 1 1 d .
H17 H 0.502432 -0.222339 0.031130 0.029 Uiso 1 1 calc R
C18 C 0.45143(8) -0.20288(12) 0.11073(9) 0.0267(4) Uani 1 1 d .
H18 H 0.461933 -0.254817 0.130851 0.032 Uiso 1 1 calc R
C19 C 0.41224(8) -0.14665(11) 0.14142(8) 0.0220(3) Uani 1 1 d .
H19 H 0.396493 -0.160213 0.182414 0.026 Uiso 1 1 calc R
C20 C 0.25799(7) -0.05582(10) 0.20987(7) 0.0152(3) Uani 1 1 d .
C21 C 0.20897(8) -0.00035(11) 0.21244(8) 0.0220(3) Uani 1 1 d .
H21 H 0.215294 0.058019 0.221292 0.026 Uiso 1 1 calc R
C22 C 0.15082(8) -0.03118(13) 0.20194(10) 0.0301(4) Uani 1 1 d .
H22 H 0.116438 0.005513 0.203072 0.036 Uiso 1 1 calc R
C23 C 0.14382(8) -0.11622(13) 0.18980(11) 0.0327(4) Uani 1 1 d .
H23 H 0.103554 -0.137272 0.183937 0.039 Uiso 1 1 calc R
C24 C 0.24658(8) -0.13978(11) 0.19490(8) 0.0211(3) Uani 1 1 d .
H24 H 0.280338 -0.177227 0.190889 0.025 Uiso 1 1 calc R
C25 C 0.27400(7) 0.02633(11) 0.34031(7) 0.0171(3) Uani 1 1 d .
C26 C 0.25934(8) 0.10907(11) 0.35826(8) 0.0204(3) Uani 1 1 d .
H26 H 0.285530 0.154417 0.346407 0.024 Uiso 1 1 calc R
C27 C 0.20661(8) 0.12575(12) 0.39342(8) 0.0258(4) Uani 1 1 d .
H27 H 0.197252 0.182149 0.405868 0.031 Uiso 1 1 calc R
C28 C 0.16799(8) 0.06019(13) 0.41014(9) 0.0288(4) Uani 1 1 d .
H28 H 0.131529 0.071706 0.433144 0.035 Uiso 1 1 calc R
C29 C 0.18235(8) -0.02207(13) 0.39344(9) 0.0280(4) Uani 1 1 d .
H29 H 0.155815 -0.067060 0.405222 0.034 Uiso 1 1 calc R
C30 C 0.23529(8) -0.03925(12) 0.35958(8) 0.0223(4) Uani 1 1 d .
H30 H 0.245366 -0.096196 0.349365 0.027 Uiso 1 1 calc R
C31 C 0.36761(7) -0.09347(10) 0.33383(8) 0.0167(3) Uani 1 1 d .
C32 C 0.36027(8) -0.17410(11) 0.30798(8) 0.0206(3) Uani 1 1 d .
H32 H 0.342190 -0.180336 0.267033 0.025 Uiso 1 1 calc R
C33 C 0.37910(9) -0.24562(12) 0.34141(9) 0.0288(4) Uani 1 1 d .
H33 H 0.374297 -0.300264 0.323082 0.035 Uiso 1 1 calc R
C34 C 0.40467(10) -0.23714(13) 0.40102(10) 0.0377(5) Uani 1 1 d .
H34 H 0.417495 -0.285986 0.423870 0.045 Uiso 1 1 calc R
C35 C 0.41177(10) -0.15741(14) 0.42786(10) 0.0370(5) Uani 1 1 d .
H35 H 0.429137 -0.151752 0.469186 0.044 Uiso 1 1 calc R
C36 C 0.39355(8) -0.08602(12) 0.39443(9) 0.0252(4) Uani 1 1 d .
H36 H 0.398760 -0.031532 0.412905 0.030 Uiso 1 1 calc R

loop_
_atom_site_aniso_label
_atom_site_aniso_U_11
_atom_site_aniso_U_22
_atom_site_aniso_U_33
_atom_site_aniso_U_23
_atom_site_aniso_U_13
_atom_site_aniso_U_12
Fe1 0.01317(11) 0.01528(11) 0.01685(11) 0.00073(9) 0.00221(8) 0.00000(8)
Fe2 0.01149(11) 0.01312(11) 0.01674(11) 0.00060(8) -0.00008(8) -0.00036(8)
S1 0.01459(18) 0.01427(18) 0.01832(18) 0.00073(14) 0.00063(14) 0.00210(14)
S2 0.01488(19) 0.01787(19) 0.0233(2) 0.00129(15) 0.00068(15) -0.00405(15)
P1 0.01359(19) 0.01463(19) 0.01450(18) 0.00069(15) -0.00054(14) 0.00108(15)
P2 0.01121(18) 0.01363(18) 0.01455(17) 0.00103(14) 0.00057(14) 0.00009(14)
O1 0.0434(9) 0.0555(10) 0.0326(8) 0.0233(7) 0.0116(7) 0.0102(8)
O2 0.0196(7) 0.0417(8) 0.0457(8) -0.0118(7) 0.0035(6) 0.0083(6)
O3 0.0158(6) 0.0270(7) 0.0759(11) 0.0129(7) 0.0012(7) 0.0048(5)
O4 0.0463(9) 0.0400(8) 0.0228(7) -0.0072(6) 0.0052(6) -0.0173(7)
N1 0.0119(6) 0.0155(6) 0.0151(6) 0.0005(5) -0.0006(5) -0.0015(5)
N2 0.0224(8) 0.0219(8) 0.0487(10) 0.0003(7) -0.0071(7) -0.0050(6)
C1 0.0212(9) 0.0269(9) 0.0260(9) 0.0036(7) 0.0067(7) 0.0027(7)
C2 0.0192(8) 0.0256(9) 0.0236(8) -0.0037(7) 0.0004(7) -0.0036(7)
C3 0.0153(8) 0.0197(8) 0.0345(10) 0.0029(7) 0.0031(7) -0.0045(7)
C4 0.0201(8) 0.0196(8) 0.0237(8) 0.0015(7) 0.0004(7) -0.0061(7)
C5 0.0276(9) 0.0148(8) 0.0278(9) 0.0005(7) 0.0012(7) 0.0042(7)
C6 0.0361(10) 0.0159(8) 0.0305(9) -0.0004(7) -0.0016(8) -0.0009(7)
C7 0.0285(9) 0.0160(8) 0.0329(9) 0.0028(7) -0.0019(8) -0.0067(7)
C8 0.0161(7) 0.0232(8) 0.0163(7) 0.0037(6) -0.0013(6) 0.0008(6)
C9 0.0229(8) 0.0241(9) 0.0213(8) 0.0032(7) -0.0030(7) 0.0025(7)
C10 0.0278(10) 0.0335(10) 0.0284(9) 0.0070(8) -0.0060(8) 0.0091(8)
C11 0.0236(9) 0.0454(12) 0.0272(9) 0.0066(9) -0.0101(8) 0.0022(8)
C12 0.0262(9) 0.0378(11) 0.0243(9) 0.0000(8) -0.0076(7) -0.0045(8)
C13 0.0225(9) 0.0259(9) 0.0212(8) 0.0008(7) -0.0024(7) 0.0003(7)
C14 0.0134(7) 0.0176(8) 0.0171(7) -0.0024(6) -0.0016(6) 0.0002(6)
C15 0.0290(9) 0.0187(8) 0.0178(8) 0.0012(6) 0.0000(7) 0.0003(7)
C16 0.0276(9) 0.0252(9) 0.0172(8) -0.0026(7) 0.0042(7) -0.0011(7)
C17 0.0243(9) 0.0238(9) 0.0243(8) -0.0041(7) 0.0043(7) 0.0035(7)
C18 0.0276(9) 0.0210(9) 0.0314(9) 0.0051(7) 0.0050(7) 0.0077(7)
C19 0.0213(8) 0.0238(9) 0.0208(8) 0.0043(7) 0.0050(7) 0.0033(7)
C20 0.0121(7) 0.0172(8) 0.0164(7) 0.0000(6) 0.0002(6) -0.0012(6)
C21 0.0184(8) 0.0205(8) 0.0270(9) -0.0072(7) -0.0034(7) 0.0034(7)
C22 0.0158(8) 0.0334(10) 0.0411(11) -0.0105(9) -0.0041(8) 0.0059(7)
C23 0.0140(8) 0.0349(11) 0.0493(12) -0.0043(9) -0.0039(8) -0.0050(7)
C24 0.0167(8) 0.0165(8) 0.0301(9) -0.0012(7) -0.0024(7) 0.0005(6)
C25 0.0130(7) 0.0228(8) 0.0156(7) 0.0014(6) 0.0005(6) 0.0006(6)
C26 0.0174(8) 0.0257(9) 0.0181(7) 0.0012(7) 0.0013(6) 0.0023(7)
C27 0.0239(9) 0.0309(10) 0.0227(8) 0.0011(7) 0.0039(7) 0.0094(7)
C28 0.0168(8) 0.0445(11) 0.0250(9) 0.0030(8) 0.0069(7) 0.0069(8)
C29 0.0182(8) 0.0382(11) 0.0275(9) 0.0053(8) 0.0047(7) -0.0053(8)
C30 0.0183(8) 0.0265(9) 0.0221(8) 0.0007(7) 0.0024(7) -0.0027(7)
C31 0.0132(7) 0.0186(8) 0.0184(7) 0.0053(6) 0.0016(6) 0.0001(6)
C32 0.0229(8) 0.0193(8) 0.0195(8) 0.0035(6) 0.0022(7) 0.0009(7)
C33 0.0368(10) 0.0201(9) 0.0297(9) 0.0042(7) 0.0028(8) 0.0041(8)
C34 0.0505(13) 0.0263(10) 0.0362(11) 0.0131(9) -0.0070(10) 0.0082(9)
C35 0.0501(13) 0.0344(11) 0.0264(10) 0.0082(8) -0.0154(9) 0.0031(10)
C36 0.0287(9) 0.0230(9) 0.0240(8) 0.0015(7) -0.0045(7) -0.0001(7)

loop_
_atom_type_symbol
_atom_type_description
_atom_type_scat_dispersion_real
_atom_type_scat_dispersion_imag
_atom_type_scat_source
C C 0.0033 0.0016 'International Tables Vol C Tables 4.2.6.8 and 6.1.1.4'
H H 0.0000 0.0000 'International Tables Vol C Tables 4.2.6.8 and 6.1.1.4'
Fe Fe 0.3463 0.8444 'International Tables Vol C Tables 4.2.6.8 and 6.1.1.4'
N N 0.0061 0.0033 'International Tables Vol C Tables 4.2.6.8 and 6.1.1.4'
O O 0.0106 0.0060 'International Tables Vol C Tables 4.2.6.8 and 6.1.1.4'
P P 0.1023 0.0942 'International Tables Vol C Tables 4.2.6.8 and 6.1.1.4'
S S 0.1246 0.1234 'International Tables Vol C Tables 4.2.6.8 and 6.1.1.4'

loop_
_geom_angle_atom_site_label_1
_geom_angle_atom_site_label_2
_geom_angle_atom_site_label_3
_geom_angle
S1 Fe1 Fe2 56.773(12)
S2 Fe1 Fe2 57.111(13)
S2 Fe1 S1 85.312(18)
P1 Fe1 Fe2 96.330(14)
P1 Fe1 S1 85.812(17)
P1 Fe1 S2 152.247(18)
C1 Fe1 Fe2 151.24(6)
C1 Fe1 S1 101.25(6)
C1 Fe1 S2 107.03(6)
C1 Fe1 P1 100.48(6)
C1 Fe1 C2 99.57(8)
C2 Fe1 Fe2 102.71(6)
C2 Fe1 S1 159.02(6)
C2 Fe1 S2 86.19(6)
C2 Fe1 P1 92.93(6)
S1 Fe2 Fe1 56.618(12)
S1 Fe2 S2 84.774(17)
S2 Fe2 Fe1 56.371(13)
P2 Fe2 Fe1 97.453(14)
P2 Fe2 S1 84.732(17)
P2 Fe2 S2 153.138(18)
C3 Fe2 Fe1 99.65(6)
C3 Fe2 S1 154.89(6)
C3 Fe2 S2 88.00(6)
C3 Fe2 P2 91.12(6)
C3 Fe2 C4 97.95(8)
C4 Fe2 Fe1 154.03(6)
C4 Fe2 S1 107.16(6)
C4 Fe2 S2 105.57(5)
C4 Fe2 P2 101.14(5)
Fe1 S1 Fe2 66.609(14)
C5 S1 Fe1 113.32(6)
C5 S1 Fe2 113.59(6)
Fe1 S2 Fe2 66.517(15)
C7 S2 Fe1 110.73(6)
C7 S2 Fe2 114.35(6)
N1 P1 Fe1 113.72(5)
N1 P1 C8 101.95(7)
N1 P1 C14 108.18(7)
C8 P1 Fe1 119.32(6)
C14 P1 Fe1 111.03(5)
C14 P1 C8 101.41(7)
N1 P2 Fe2 112.44(5)
N1 P2 C25 105.32(7)
N1 P2 C31 106.00(7)
C25 P2 Fe2 116.62(6)
C31 P2 Fe2 115.87(5)
C31 P2 C25 99.10(7)
P2 N1 P1 119.18(8)
C20 N1 P1 117.71(10)
C20 N1 P2 119.86(10)
C23 N2 C24 116.84(16)
O1 C1 Fe1 178.90(18)
O2 C2 Fe1 176.98(16)
O3 C3 Fe2 179.4(2)
O4 C4 Fe2 177.53(16)
S1 C5 H5A 108.4
S1 C5 H5B 108.4
H5A C5 H5B 107.4
C6 C5 S1 115.63(12)
C6 C5 H5A 108.4
C6 C5 H5B 108.4
C5 C6 H6A 109.0
C5 C6 H6B 109.0
H6A C6 H6B 107.8
C7 C6 C5 112.77(15)
C7 C6 H6A 109.0
C7 C6 H6B 109.0
S2 C7 H7A 108.5
S2 C7 H7B 108.5
C6 C7 S2 115.00(12)
C6 C7 H7A 108.5
C6 C7 H7B 108.5
H7A C7 H7B 107.5
C9 C8 P1 120.45(13)
C9 C8 C13 118.98(15)
C13 C8 P1 120.47(13)
C8 C9 H9 119.9
C10 C9 C8 120.15(17)
C10 C9 H9 119.9
C9 C10 H10 120.0
C11 C10 C9 120.07(18)
C11 C10 H10 120.0
C10 C11 H11 119.9
C12 C11 C10 120.20(17)
C12 C11 H11 119.9
C11 C12 H12 119.9
C11 C12 C13 120.19(18)
C13 C12 H12 119.9
C8 C13 H13 119.8
C12 C13 C8 120.35(17)
C12 C13 H13 119.8
C15 C14 P1 115.75(12)
C19 C14 P1 124.73(13)
C19 C14 C15 118.59(15)
C14 C15 H15 119.6
C16 C15 C14 120.79(16)
C16 C15 H15 119.6
C15 C16 H16 120.0
C15 C16 C17 120.06(16)
C17 C16 H16 120.0
C16 C17 H17 120.2
C18 C17 C16 119.51(16)
C18 C17 H17 120.2
C17 C18 H18 119.6
C17 C18 C19 120.74(17)
C19 C18 H18 119.6
C14 C19 C18 120.30(16)
C14 C19 H19 119.8
C18 C19 H19 119.8
C21 C20 N1 119.68(14)
C24 C20 N1 121.93(14)
C24 C20 C21 118.28(15)
C20 C21 H21 120.5
C22 C21 C20 119.02(16)
C22 C21 H21 120.5
C21 C22 H22 120.8
C23 C22 C21 118.45(17)
C23 C22 H22 120.8
N2 C23 C22 124.09(17)
N2 C23 H23 118.0
C22 C23 H23 118.0
N2 C24 C20 123.24(16)
N2 C24 H24 118.4
C20 C24 H24 118.4
C26 C25 P2 120.29(12)
C26 C25 C30 118.39(15)
C30 C25 P2 121.28(13)
C25 C26 H26 119.7
C27 C26 C25 120.60(16)
C27 C26 H26 119.7
C26 C27 H27 120.0
C28 C27 C26 119.95(17)
C28 C27 H27 120.0
C27 C28 H28 120.0
C29 C28 C27 120.06(16)
C29 C28 H28 120.0
C28 C29 H29 119.9
C28 C29 C30 120.27(17)
C30 C29 H29 119.9
C25 C30 H30 119.7
C29 C30 C25 120.68(17)
C29 C30 H30 119.7
C32 C31 P2 124.64(12)
C32 C31 C36 118.54(15)
C36 C31 P2 116.80(13)
C31 C32 H32 119.6
C33 C32 C31 120.77(16)
C33 C32 H32 119.6
C32 C33 H33 120.0
C34 C33 C32 119.93(18)
C34 C33 H33 120.0
C33 C34 H34 119.9
C33 C34 C35 120.14(18)
C35 C34 H34 119.9
C34 C35 H35 120.0
C36 C35 C34 120.05(18)
C36 C35 H35 120.0
C31 C36 H36 119.7
C35 C36 C31 120.56(18)
C35 C36 H36 119.7

loop_
_geom_bond_atom_site_label_1
_geom_bond_atom_site_label_2
_geom_bond_distance
Fe1 Fe2 2.4716(4)
Fe1 S1 2.2487(4)
Fe1 S2 2.2438(5)
Fe1 P1 2.1903(5)
Fe1 C1 1.7724(18)
Fe1 C2 1.7775(18)
Fe2 S1 2.2526(4)
Fe2 S2 2.2629(5)
Fe2 P2 2.2052(5)
Fe2 C3 1.7645(18)
Fe2 C4 1.7743(18)
S1 C5 1.8272(18)
S2 C7 1.8289(18)
P1 N1 1.7407(13)
P1 C8 1.8320(16)
P1 C14 1.8230(16)
P2 N1 1.7382(13)
P2 C25 1.8402(16)
P2 C31 1.8281(16)
O1 C1 1.149(2)
O2 C2 1.147(2)
O3 C3 1.144(2)
O4 C4 1.149(2)
N1 C20 1.4492(19)
N2 C23 1.332(3)
N2 C24 1.347(2)
C5 H5A 0.9900
C5 H5B 0.9900
C5 C6 1.525(3)
C6 H6A 0.9900
C6 H6B 0.9900
C6 C7 1.508(3)
C7 H7A 0.9900
C7 H7B 0.9900
C8 C9 1.395(2)
C8 C13 1.397(2)
C9 H9 0.9500
C9 C10 1.390(2)
C10 H10 0.9500
C10 C11 1.385(3)
C11 H11 0.9500
C11 C12 1.376(3)
C12 H12 0.9500
C12 C13 1.387(2)
C13 H13 0.9500
C14 C15 1.403(2)
C14 C19 1.385(2)
C15 H15 0.9500
C15 C16 1.383(2)
C16 H16 0.9500
C16 C17 1.387(2)
C17 H17 0.9500
C17 C18 1.379(3)
C18 H18 0.9500
C18 C19 1.392(2)
C19 H19 0.9500
C20 C21 1.386(2)
C20 C24 1.384(2)
C21 H21 0.9500
C21 C22 1.380(2)
C22 H22 0.9500
C22 C23 1.375(3)
C23 H23 0.9500
C24 H24 0.9500
C25 C26 1.396(2)
C25 C30 1.397(2)
C26 H26 0.9500
C26 C27 1.394(2)
C27 H27 0.9500
C27 C28 1.381(3)
C28 H28 0.9500
C28 C29 1.381(3)
C29 H29 0.9500
C29 C30 1.386(2)
C30 H30 0.9500
C31 C32 1.392(2)
C31 C36 1.396(2)
C32 H32 0.9500
C32 C33 1.391(2)
C33 H33 0.9500
C33 C34 1.375(3)
C34 H34 0.9500
C34 C35 1.387(3)
C35 H35 0.9500
C35 C36 1.385(3)
C36 H36 0.9500

loop_
_geom_torsion_atom_site_label_1
_geom_torsion_atom_site_label_2
_geom_torsion_atom_site_label_3
_geom_torsion_atom_site_label_4
_geom_torsion
Fe1 S1 C5 C6 -63.79(14)
Fe1 S2 C7 C6 71.19(14)
Fe1 P1 N1 P2 -11.06(10)
Fe1 P1 N1 C20 148.57(10)
Fe1 P1 C8 C9 -28.46(16)
Fe1 P1 C8 C13 155.14(12)
Fe1 P1 C14 C15 -65.73(13)
Fe1 P1 C14 C19 103.03(14)
Fe2 S1 C5 C6 9.74(15)
Fe2 S2 C7 C6 -1.57(16)
Fe2 P2 N1 P1 9.03(10)
Fe2 P2 N1 C20 -150.15(10)
Fe2 P2 C25 C26 15.37(15)
Fe2 P2 C25 C30 -162.55(12)
Fe2 P2 C31 C32 -131.26(13)
Fe2 P2 C31 C36 50.06(14)
S1 C5 C6 C7 62.33(19)
P1 N1 C20 C21 -85.40(17)
P1 N1 C20 C24 90.68(17)
P1 C8 C9 C10 -174.40(14)
P1 C8 C13 C12 174.11(14)
P1 C14 C15 C16 168.45(14)
P1 C14 C19 C18 -167.99(14)
P2 N1 C20 C21 74.08(18)
P2 N1 C20 C24 -109.83(16)
P2 C25 C26 C27 -179.31(13)
P2 C25 C30 C29 -179.44(13)
P2 C31 C32 C33 -179.50(14)
P2 C31 C36 C35 179.03(16)
N1 P1 C8 C9 97.73(14)
N1 P1 C8 C13 -78.68(15)
N1 P1 C14 C15 168.84(12)
N1 P1 C14 C19 -22.41(16)
N1 P2 C25 C26 -110.08(13)
N1 P2 C25 C30 72.00(14)
N1 P2 C31 C32 -5.78(16)
N1 P2 C31 C36 175.54(13)
N1 C20 C21 C22 178.14(16)
N1 C20 C24 N2 -179.44(16)
C5 C6 C7 S2 -66.67(18)
C8 P1 N1 P2 -140.83(9)
C8 P1 N1 C20 18.80(13)
C8 P1 C14 C15 62.06(14)
C8 P1 C14 C19 -129.18(15)
C8 C9 C10 C11 -0.3(3)
C9 C8 C13 C12 -2.4(3)
C9 C10 C11 C12 -1.1(3)
C10 C11 C12 C13 0.8(3)
C11 C12 C13 C8 0.9(3)
C13 C8 C9 C10 2.1(3)
C14 P1 N1 P2 112.77(9)
C14 P1 N1 C20 -87.60(12)
C14 P1 C8 C9 -150.67(14)
C14 P1 C8 C13 32.92(15)
C14 C15 C16 C17 0.6(3)
C15 C14 C19 C18 0.5(3)
C15 C16 C17 C18 0.5(3)
C16 C17 C18 C19 -1.0(3)
C17 C18 C19 C14 0.6(3)
C19 C14 C15 C16 -1.0(3)
C20 C21 C22 C23 0.5(3)
C21 C20 C24 N2 -3.3(3)
C21 C22 C23 N2 -1.9(3)
C23 N2 C24 C20 2.0(3)
C24 N2 C23 C22 0.7(3)
C24 C20 C21 C22 1.9(3)
C25 P2 N1 P1 137.04(9)
C25 P2 N1 C20 -22.14(13)
C25 P2 C31 C32 103.15(15)
C25 P2 C31 C36 -75.53(14)
C25 C26 C27 C28 -0.8(3)
C26 C25 C30 C29 2.6(2)
C26 C27 C28 C29 1.6(3)
C27 C28 C29 C30 -0.4(3)
C28 C29 C30 C25 -1.8(3)
C30 C25 C26 C27 -1.3(2)
C31 P2 N1 P1 -118.53(9)
C31 P2 N1 C20 82.29(13)
C31 P2 C25 C26 140.45(13)
C31 P2 C25 C30 -37.48(15)
C31 C32 C33 C34 0.7(3)
C32 C31 C36 C35 0.3(3)
C32 C33 C34 C35 -0.1(3)
C33 C34 C35 C36 -0.5(3)
C34 C35 C36 C31 0.4(3)
C36 C31 C32 C33 -0.8(3)

loop_
_platon_squeeze_void_nr
_platon_squeeze_void_average_x
_platon_squeeze_void_average_y
_platon_squeeze_void_average_z
_platon_squeeze_void_volume
_platon_squeeze_void_count_electrons
_platon_squeeze_void_content
1 0.000 0.000 0.000 103 3 ' '
2 0.500 0.000 0.500 103 3 ' '
3 0.750 0.250 -0.002 94 4 ' '
4 0.750 0.250 0.498 94 4 ' '
5 0.500 0.500 0.000 103 3 ' '
6 0.000 0.500 0.500 103 3 ' '
7 0.250 0.750 0.502 94 4 ' '
8 0.250 0.750 1.002 94 4 ' '
